data_7240033
loop_
_publ_author_name
'Liu, Guocheng'
'Liang, Shuang'
'Li, Qiaomin'
'Guo, Jiao'
'Xu, Na'
'Wang, Xiuli'
'Li, Yan'
'Chen, Baokuan'

_publ_section_title
;
 Metal/N-donor-induced versatile structures and properties of seven 0D
 \\rightarrow 3D complexes based on dpq/dppz and O-bridged tricarboxylate:
 fluorescence and electrochemical behaviors
;
_journal_issue 7
_journal_name_full CrystEngComm
_journal_page_first 1209
_journal_page_last 1219
_journal_paper_doi 10.1039/C9CE01878F
_journal_volume 22
_journal_year 2020
_chemical_formula_moiety 'C29 H18 N4 O8 Zn, H2 O'
_chemical_formula_sum 'C29 H20 N4 O9 Zn'
_chemical_formula_weight 633.88
_space_group_crystal_system triclinic
_space_group_IT_number 2
_space_group_name_Hall '-P 1'
_space_group_name_H-M_alt 'P -1'
_atom_sites_solution_hydrogens mixed
_audit_creation_method SHELXL-2014/7
_audit_update_record
;
2019-11-08 deposited with the CCDC.	2020-01-06 downloaded from the CCDC.
;
_cell_angle_alpha 99.091(1)
_cell_angle_beta 90.462(1)
_cell_angle_gamma 109.098(1)
_cell_formula_units_Z 2
_cell_length_a 9.7470(5)
_cell_length_b 11.5054(6)
_cell_length_c 12.5424(7)
_cell_measurement_reflns_used 2835
_cell_measurement_temperature 293(2)
_cell_measurement_theta_max 26.31
_cell_measurement_theta_min 2.22
_cell_volume 1309.74(12)
_computing_cell_refinement 'SAINT (Bruker, 2007)'
_computing_data_collection 'APEX2 (Bruker, 2007)'
_computing_data_reduction 'SAINT (Bruker, 2007)'
_computing_molecular_graphics SHELXTL
_computing_publication_material SHELXTL
_computing_structure_refinement 'SHELXL-2014/7 (Sheldrick, 2014)'
_computing_structure_solution 'SHELXTL (Sheldrick, 2008)'
_diffrn_ambient_temperature 293(2)
_diffrn_measured_fraction_theta_full 1.000
_diffrn_measured_fraction_theta_max 0.999
_diffrn_measurement_device_type 'Bruker APEXII CCD'
_diffrn_measurement_method '\f and \w scans'
_diffrn_radiation_type MoK\a
_diffrn_radiation_wavelength 0.71073
_diffrn_reflns_av_R_equivalents 0.0206
_diffrn_reflns_av_unetI/netI 0.0429
_diffrn_reflns_Laue_measured_fraction_full 1.000
_diffrn_reflns_Laue_measured_fraction_max 0.999
_diffrn_reflns_limit_h_max 12
_diffrn_reflns_limit_h_min -9
_diffrn_reflns_limit_k_max 14
_diffrn_reflns_limit_k_min -14
_diffrn_reflns_limit_l_max 15
_diffrn_reflns_limit_l_min -15
_diffrn_reflns_number 8516
_diffrn_reflns_point_group_measured_fraction_full 1.000
_diffrn_reflns_point_group_measured_fraction_max 0.999
_diffrn_reflns_theta_full 25.242
_diffrn_reflns_theta_max 26.371
_diffrn_reflns_theta_min 1.648
_exptl_absorpt_coefficient_mu 1.004
_exptl_absorpt_correction_T_max 0.907
_exptl_absorpt_correction_T_min 0.882
_exptl_absorpt_correction_type multi-scan
_exptl_absorpt_process_details '(SADABS; Sheldrick, 1996)'
_exptl_crystal_colour colourless
_exptl_crystal_density_diffrn 1.607
_exptl_crystal_density_method 'not measured'
_exptl_crystal_description block
_exptl_crystal_F_000 648
_exptl_crystal_size_max 0.190
_exptl_crystal_size_mid 0.140
_exptl_crystal_size_min 0.100
_refine_diff_density_max 0.337
_refine_diff_density_min -0.445
_refine_diff_density_rms 0.055
_refine_ls_extinction_method none
_refine_ls_goodness_of_fit_ref 1.024
_refine_ls_hydrogen_treatment constr
_refine_ls_matrix_type full
_refine_ls_number_parameters 388
_refine_ls_number_reflns 5363
_refine_ls_number_restraints 0
_refine_ls_restrained_S_all 1.024
_refine_ls_R_factor_all 0.0513
_refine_ls_R_factor_gt 0.0357
_refine_ls_shift/su_max 0.001
_refine_ls_shift/su_mean 0.000
_refine_ls_structure_factor_coef Fsqd
_refine_ls_weighting_details 'w=1/[\s^2^(Fo^2^)+(0.0372P)^2^+0.2805P] where P=(Fo^2^+2Fc^2^)/3'
_refine_ls_weighting_scheme calc
_refine_ls_wR_factor_gt 0.0768
_refine_ls_wR_factor_ref 0.0828
_reflns_Friedel_coverage 0.000
_reflns_number_gt 4294
_reflns_number_total 5363
_reflns_threshold_expression 'I > 2\s(I)'
_cod_data_source_file c9ce01878f2.cif
_cod_data_source_block 4
_cod_depositor_comments 'Adding full bibliography for 7240030--7240036.cif.'
_cod_database_code 7240033
_shelx_shelxl_version_number 2014/7
_shelx_space_group_comment
;
The symmetry employed for this shelxl refinement is uniquely defined
by the following loop, which should always be used as a source of
symmetry information in preference to the above space-group names.
They are only intended as comments.
;
_shelx_estimated_absorpt_t_min 0.832
_shelx_estimated_absorpt_t_max 0.906

loop_
_space_group_symop_operation_xyz
'x, y, z'
'-x, -y, -z'

loop_
_atom_site_label
_atom_site_type_symbol
_atom_site_fract_x
_atom_site_fract_y
_atom_site_fract_z
_atom_site_U_iso_or_equiv
_atom_site_adp_type
_atom_site_occupancy
_atom_site_site_symmetry_order
_atom_site_calc_flag
_atom_site_refinement_flags_posn
_atom_site_refinement_flags_adp
_atom_site_refinement_flags_occupancy
_atom_site_disorder_assembly
_atom_site_disorder_group
Zn1 Zn -0.13529(3) 0.18381(3) 0.93048(2) 0.02880(9) Uani 1 1 d . . . . .
O1W O -0.18801(19) 0.05582(16) 1.03351(14) 0.0445(5) Uani 1 1 d . . . . .
H1A H -0.1595 -0.0077 1.0305 0.053 Uiso 1 1 d R U . . .
H1B H -0.2680 0.0424 1.0650 0.053 Uiso 1 1 d R U . . .
O2W O -0.4442(2) 0.00807(19) 1.12502(16) 0.0656(7) Uani 1 1 d . . . . .
H2A H -0.4351 0.0428 1.1913 0.079 Uiso 1 1 d R U . . .
H2B H -0.5145 -0.0603 1.1150 0.079 Uiso 1 1 d R U . . .
O1 O 0.04895(17) 0.30574(16) 1.01123(14) 0.0381(4) Uani 1 1 d . . . . .
O2 O 0.11145(17) 0.14470(16) 0.93839(14) 0.0390(4) Uani 1 1 d . . . . .
O3 O 0.67985(16) 0.22609(15) 0.95498(12) 0.0308(4) Uani 1 1 d . . . . .
O4 O 0.75338(17) 0.29531(17) 1.12828(13) 0.0399(4) Uani 1 1 d . . . . .
O5 O 0.3300(2) 0.66794(19) 1.67783(14) 0.0534(5) Uani 1 1 d . . . . .
H5A H 0.3040 0.6900 1.7490 0.064 Uiso 1 1 d R U . . .
O6 O 0.4091(2) 0.87038(18) 1.66426(14) 0.0521(5) Uani 1 1 d . . . . .
O7 O 0.50526(18) 0.62662(14) 1.19631(12) 0.0344(4) Uani 1 1 d . . . . .
N1 N -0.1899(2) 0.04267(18) 0.78785(15) 0.0297(4) Uani 1 1 d . . . . .
N2 N -0.0821(2) 0.28917(18) 0.79633(15) 0.0314(4) Uani 1 1 d . . . . .
N3 N -0.0563(2) 0.2356(2) 0.40806(18) 0.0506(6) Uani 1 1 d . . . . .
N4 N -0.1668(2) -0.0248(2) 0.39988(17) 0.0478(6) Uani 1 1 d . . . . .
C1 C -0.0306(3) 0.4122(2) 0.8033(2) 0.0407(6) Uani 1 1 d . . . . .
H1 H -0.0180 0.4618 0.8712 0.049 Uiso 1 1 calc R U . . .
C2 C 0.0051(3) 0.4698(3) 0.7138(2) 0.0528(8) Uani 1 1 d . . . . .
H2 H 0.0395 0.5564 0.7217 0.063 Uiso 1 1 calc R U . . .
C3 C -0.0107(3) 0.3983(3) 0.6140(2) 0.0504(7) Uani 1 1 d . . . . .
H3 H 0.0147 0.4360 0.5534 0.061 Uiso 1 1 calc R U . . .
C4 C -0.0651(3) 0.2683(2) 0.60285(19) 0.0356(6) Uani 1 1 d . . . . .
C5 C -0.0886(3) 0.1850(3) 0.49921(19) 0.0377(6) Uani 1 1 d . . . . .
C6 C -0.0821(3) 0.1556(4) 0.3166(2) 0.0579(9) Uani 1 1 d . . . . .
H6 H -0.0638 0.1865 0.2521 0.069 Uiso 1 1 calc R U . . .
C7 C -0.1354(3) 0.0271(3) 0.3123(2) 0.0558(8) Uani 1 1 d . . . . .
H7 H -0.1497 -0.0244 0.2453 0.067 Uiso 1 1 calc R U . . .
C8 C -0.1451(3) 0.0557(3) 0.49470(18) 0.0358(6) Uani 1 1 d . . . . .
C9 C -0.1817(2) 0.0033(2) 0.59346(19) 0.0320(5) Uani 1 1 d . . . . .
C10 C -0.2360(3) -0.1251(2) 0.5939(2) 0.0420(6) Uani 1 1 d . . . . .
H10 H -0.2516 -0.1817 0.5297 0.050 Uiso 1 1 calc R U . . .
C11 C -0.2657(3) -0.1659(2) 0.6904(2) 0.0456(7) Uani 1 1 d . . . . .
H11 H -0.3017 -0.2510 0.6925 0.055 Uiso 1 1 calc R U . . .
C12 C -0.2417(3) -0.0797(2) 0.7854(2) 0.0395(6) Uani 1 1 d . . . . .
H12 H -0.2630 -0.1092 0.8503 0.047 Uiso 1 1 calc R U . . .
C13 C -0.1595(2) 0.0841(2) 0.69270(18) 0.0280(5) Uani 1 1 d . . . . .
C14 C -0.1005(2) 0.2180(2) 0.69711(18) 0.0288(5) Uani 1 1 d . . . . .
C15 C 0.1425(2) 0.2516(2) 0.99269(17) 0.0294(5) Uani 1 1 d . . . . .
C16 C 0.2955(2) 0.3214(2) 1.03979(16) 0.0242(5) Uani 1 1 d . . . . .
C17 C 0.4065(2) 0.2710(2) 1.01799(16) 0.0236(5) Uani 1 1 d . . . . .
H17 H 0.3869 0.1948 0.9721 0.028 Uiso 1 1 calc R U . . .
C18 C 0.5461(2) 0.3341(2) 1.06454(16) 0.0237(5) Uani 1 1 d . . . . .
C19 C 0.6683(2) 0.2810(2) 1.04881(18) 0.0265(5) Uani 1 1 d . . . . .
C20 C 0.5761(2) 0.4513(2) 1.12911(17) 0.0274(5) Uani 1 1 d . . . . .
H20 H 0.6690 0.4940 1.1614 0.033 Uiso 1 1 calc R U . . .
C21 C 0.4679(2) 0.5027(2) 1.14456(17) 0.0270(5) Uani 1 1 d . . . . .
C22 C 0.3271(2) 0.4388(2) 1.10240(17) 0.0283(5) Uani 1 1 d . . . . .
H22 H 0.2543 0.4741 1.1158 0.034 Uiso 1 1 calc R U . . .
C23 C 0.4645(2) 0.6508(2) 1.29952(17) 0.0279(5) Uani 1 1 d . . . . .
C24 C 0.4781(3) 0.7740(2) 1.33729(19) 0.0342(6) Uani 1 1 d . . . . .
H24 H 0.5068 0.8334 1.2922 0.041 Uiso 1 1 calc R U . . .
C25 C 0.4486(3) 0.8071(2) 1.4424(2) 0.0370(6) Uani 1 1 d . . . . .
H25 H 0.4591 0.8900 1.4686 0.044 Uiso 1 1 calc R U . . .
C26 C 0.4038(2) 0.7199(2) 1.50986(18) 0.0334(6) Uani 1 1 d . . . . .
C27 C 0.3814(3) 0.7612(3) 1.6251(2) 0.0385(6) Uani 1 1 d . . . . .
C28 C 0.3879(3) 0.5972(2) 1.4703(2) 0.0440(7) Uani 1 1 d . . . . .
H28 H 0.3563 0.5374 1.5148 0.053 Uiso 1 1 calc R U . . .
C29 C 0.4185(3) 0.5619(2) 1.3651(2) 0.0452(7) Uani 1 1 d . . . . .
H29 H 0.4081 0.4791 1.3389 0.054 Uiso 1 1 calc R U . . .

loop_
_atom_site_aniso_label
_atom_site_aniso_U_11
_atom_site_aniso_U_22
_atom_site_aniso_U_33
_atom_site_aniso_U_23
_atom_site_aniso_U_13
_atom_site_aniso_U_12
Zn1 0.02597(15) 0.03415(16) 0.02633(15) 0.00358(11) 0.00373(10) 0.01072(11)
O1W 0.0499(11) 0.0484(11) 0.0492(11) 0.0227(9) 0.0227(9) 0.0280(9)
O2W 0.0530(13) 0.0648(13) 0.0475(12) -0.0223(10) 0.0201(10) -0.0084(10)
O1 0.0262(9) 0.0441(10) 0.0460(10) 0.0035(8) -0.0026(7) 0.0164(8)
O2 0.0315(9) 0.0368(10) 0.0438(10) -0.0015(8) -0.0038(7) 0.0087(8)
O3 0.0315(9) 0.0399(9) 0.0226(8) -0.0001(7) 0.0054(6) 0.0167(7)
O4 0.0323(9) 0.0596(12) 0.0300(9) -0.0060(8) -0.0040(7) 0.0245(8)
O5 0.0759(14) 0.0651(13) 0.0267(10) 0.0039(9) 0.0117(9) 0.0352(11)
O6 0.0590(12) 0.0534(12) 0.0368(10) -0.0162(9) 0.0039(9) 0.0201(10)
O7 0.0519(11) 0.0238(8) 0.0256(8) -0.0002(7) 0.0112(7) 0.0119(8)
N1 0.0279(10) 0.0333(11) 0.0290(10) 0.0079(8) 0.0056(8) 0.0102(9)
N2 0.0290(11) 0.0333(11) 0.0305(11) 0.0039(9) 0.0020(8) 0.0093(9)
N3 0.0492(14) 0.0801(18) 0.0313(13) 0.0216(12) 0.0064(10) 0.0274(13)
N4 0.0447(13) 0.0718(16) 0.0301(12) -0.0044(11) -0.0011(9) 0.0296(12)
C1 0.0407(15) 0.0351(14) 0.0423(15) 0.0026(12) -0.0008(11) 0.0093(12)
C2 0.0612(19) 0.0316(15) 0.060(2) 0.0120(14) -0.0047(15) 0.0056(14)
C3 0.0538(18) 0.0470(17) 0.0510(18) 0.0270(14) 0.0023(13) 0.0087(14)
C4 0.0304(13) 0.0460(15) 0.0324(13) 0.0137(11) 0.0016(10) 0.0121(11)
C5 0.0310(13) 0.0592(17) 0.0286(13) 0.0122(12) 0.0024(10) 0.0206(12)
C6 0.0518(18) 0.104(3) 0.0308(16) 0.0201(17) 0.0098(13) 0.0393(19)
C7 0.0526(18) 0.098(3) 0.0251(14) -0.0008(15) -0.0016(12) 0.0407(18)
C8 0.0307(13) 0.0559(17) 0.0241(12) 0.0015(11) -0.0015(9) 0.0210(12)
C9 0.0252(12) 0.0395(14) 0.0323(13) 0.0029(11) -0.0007(9) 0.0137(10)
C10 0.0399(15) 0.0416(15) 0.0421(15) -0.0068(12) -0.0038(11) 0.0169(12)
C11 0.0478(17) 0.0293(14) 0.0551(18) 0.0036(12) -0.0011(13) 0.0085(12)
C12 0.0419(15) 0.0353(14) 0.0423(15) 0.0130(12) 0.0054(11) 0.0110(12)
C13 0.0228(11) 0.0353(13) 0.0267(12) 0.0048(10) 0.0018(9) 0.0112(10)
C14 0.0244(12) 0.0335(13) 0.0296(12) 0.0072(10) 0.0023(9) 0.0101(10)
C15 0.0277(12) 0.0382(14) 0.0245(12) 0.0111(10) 0.0040(9) 0.0114(10)
C16 0.0248(11) 0.0296(12) 0.0203(11) 0.0073(9) 0.0043(8) 0.0104(9)
C17 0.0259(11) 0.0237(11) 0.0206(11) 0.0029(9) 0.0039(8) 0.0075(9)
C18 0.0262(11) 0.0254(11) 0.0208(11) 0.0051(9) 0.0064(8) 0.0097(9)
C19 0.0219(11) 0.0273(12) 0.0279(12) 0.0037(9) 0.0058(9) 0.0054(9)
C20 0.0276(12) 0.0297(12) 0.0226(11) 0.0016(9) 0.0013(9) 0.0076(10)
C21 0.0386(13) 0.0236(11) 0.0184(11) 0.0010(9) 0.0055(9) 0.0109(10)
C22 0.0336(13) 0.0333(13) 0.0245(12) 0.0063(10) 0.0077(9) 0.0191(10)
C23 0.0316(12) 0.0286(12) 0.0234(11) -0.0010(9) 0.0017(9) 0.0125(10)
C24 0.0447(15) 0.0240(12) 0.0338(13) 0.0034(10) 0.0042(11) 0.0120(11)
C25 0.0461(15) 0.0269(13) 0.0365(14) -0.0065(11) 0.0016(11) 0.0155(11)
C26 0.0335(13) 0.0380(14) 0.0278(13) -0.0053(11) 0.0000(10) 0.0158(11)
C27 0.0331(14) 0.0555(17) 0.0278(13) -0.0041(12) -0.0010(10) 0.0212(12)
C28 0.0681(19) 0.0359(14) 0.0289(14) 0.0070(11) 0.0083(12) 0.0177(13)
C29 0.079(2) 0.0226(12) 0.0333(14) 0.0000(11) 0.0114(13) 0.0179(13)

loop_
_atom_type_symbol
_atom_type_description
_atom_type_scat_dispersion_real
_atom_type_scat_dispersion_imag
_atom_type_scat_source
C C 0.0033 0.0016 'International Tables Vol C Tables 4.2.6.8 and 6.1.1.4'
H H 0.0000 0.0000 'International Tables Vol C Tables 4.2.6.8 and 6.1.1.4'
N N 0.0061 0.0033 'International Tables Vol C Tables 4.2.6.8 and 6.1.1.4'
O O 0.0106 0.0060 'International Tables Vol C Tables 4.2.6.8 and 6.1.1.4'
Zn Zn 0.2839 1.4301 'International Tables Vol C Tables 4.2.6.8 and 6.1.1.4'

loop_
_geom_angle_atom_site_label_1
_geom_angle_atom_site_label_2
_geom_angle_atom_site_label_3
_geom_angle
_geom_angle_site_symmetry_1
_geom_angle_site_symmetry_3
_geom_angle_publ_flag
O1 Zn1 O3 116.59(6) . 1_455 ?
O1 Zn1 O1W 98.91(7) . . ?
O3 Zn1 O1W 92.58(7) 1_455 . ?
O1 Zn1 N1 136.63(7) . . ?
O3 Zn1 N1 104.09(7) 1_455 . ?
O1W Zn1 N1 93.41(7) . . ?
O1 Zn1 N2 87.73(7) . . ?
O3 Zn1 N2 92.38(7) 1_455 . ?
O1W Zn1 N2 168.89(7) . . ?
N1 Zn1 N2 75.73(7) . . ?
O1 Zn1 O2 55.39(6) . . ?
O3 Zn1 O2 169.08(6) 1_455 . ?
O1W Zn1 O2 82.13(6) . . ?
N1 Zn1 O2 85.83(6) . . ?
N2 Zn1 O2 94.54(6) . . ?
Zn1 O1W H1A 125.9 . . ?
Zn1 O1W H1B 119.7 . . ?
H1A O1W H1B 109.6 . . ?
H2A O2W H2B 110.4 . . ?
C15 O1 Zn1 104.07(15) . . ?
C15 O2 Zn1 78.13(13) . . ?
C19 O3 Zn1 116.74(14) . 1_655 ?
C27 O5 H5A 115.2 . . ?
C23 O7 C21 118.83(17) . . ?
C12 N1 C13 117.8(2) . . ?
C12 N1 Zn1 126.19(17) . . ?
C13 N1 Zn1 115.90(15) . . ?
C1 N2 C14 118.1(2) . . ?
C1 N2 Zn1 127.13(17) . . ?
C14 N2 Zn1 114.72(15) . . ?
C6 N3 C5 115.8(3) . . ?
C7 N4 C8 115.6(3) . . ?
N2 C1 C2 122.7(2) . . ?
N2 C1 H1 118.6 . . ?
C2 C1 H1 118.6 . . ?
C3 C2 C1 119.3(3) . . ?
C3 C2 H2 120.4 . . ?
C1 C2 H2 120.4 . . ?
C2 C3 C4 119.9(3) . . ?
C2 C3 H3 120.0 . . ?
C4 C3 H3 120.0 . . ?
C14 C4 C3 117.0(2) . . ?
C14 C4 C5 119.4(2) . . ?
C3 C4 C5 123.6(2) . . ?
N3 C5 C8 121.3(2) . . ?
N3 C5 C4 118.6(2) . . ?
C8 C5 C4 120.1(2) . . ?
N3 C6 C7 122.9(3) . . ?
N3 C6 H6 118.5 . . ?
C7 C6 H6 118.5 . . ?
N4 C7 C6 122.6(3) . . ?
N4 C7 H7 118.7 . . ?
C6 C7 H7 118.7 . . ?
N4 C8 C5 121.8(2) . . ?
N4 C8 C9 117.9(2) . . ?
C5 C8 C9 120.4(2) . . ?
C10 C9 C13 118.0(2) . . ?
C10 C9 C8 122.8(2) . . ?
C13 C9 C8 119.2(2) . . ?
C11 C10 C9 118.9(2) . . ?
C11 C10 H10 120.6 . . ?
C9 C10 H10 120.6 . . ?
C10 C11 C12 119.6(2) . . ?
C10 C11 H11 120.2 . . ?
C12 C11 H11 120.2 . . ?
N1 C12 C11 123.1(2) . . ?
N1 C12 H12 118.5 . . ?
C11 C12 H12 118.5 . . ?
N1 C13 C9 122.6(2) . . ?
N1 C13 C14 117.03(19) . . ?
C9 C13 C14 120.3(2) . . ?
N2 C14 C4 122.9(2) . . ?
N2 C14 C13 116.5(2) . . ?
C4 C14 C13 120.6(2) . . ?
O2 C15 O1 122.4(2) . . ?
O2 C15 C16 120.4(2) . . ?
O1 C15 C16 117.2(2) . . ?
C22 C16 C17 119.8(2) . . ?
C22 C16 C15 119.6(2) . . ?
C17 C16 C15 120.65(19) . . ?
C18 C17 C16 120.22(19) . . ?
C18 C17 H17 119.9 . . ?
C16 C17 H17 119.9 . . ?
C17 C18 C20 119.5(2) . . ?
C17 C18 C19 122.55(19) . . ?
C20 C18 C19 118.00(19) . . ?
O4 C19 O3 123.9(2) . . ?
O4 C19 C18 118.10(19) . . ?
O3 C19 C18 118.0(2) . . ?
C21 C20 C18 119.6(2) . . ?
C21 C20 H20 120.2 . . ?
C18 C20 H20 120.2 . . ?
C20 C21 C22 121.6(2) . . ?
C20 C21 O7 118.3(2) . . ?
C22 C21 O7 119.9(2) . . ?
C21 C22 C16 119.2(2) . . ?
C21 C22 H22 120.4 . . ?
C16 C22 H22 120.4 . . ?
O7 C23 C29 123.7(2) . . ?
O7 C23 C24 115.5(2) . . ?
C29 C23 C24 120.7(2) . . ?
C25 C24 C23 118.9(2) . . ?
C25 C24 H24 120.5 . . ?
C23 C24 H24 120.5 . . ?
C24 C25 C26 121.3(2) . . ?
C24 C25 H25 119.4 . . ?
C26 C25 H25 119.4 . . ?
C28 C26 C25 119.1(2) . . ?
C28 C26 C27 121.4(2) . . ?
C25 C26 C27 119.4(2) . . ?
O6 C27 O5 124.6(2) . . ?
O6 C27 C26 122.4(3) . . ?
O5 C27 C26 112.9(2) . . ?
C26 C28 C29 120.7(2) . . ?
C26 C28 H28 119.7 . . ?
C29 C28 H28 119.7 . . ?
C23 C29 C28 119.3(2) . . ?
C23 C29 H29 120.3 . . ?
C28 C29 H29 120.3 . . ?

loop_
_geom_bond_atom_site_label_1
_geom_bond_atom_site_label_2
_geom_bond_distance
_geom_bond_site_symmetry_2
_geom_bond_publ_flag
Zn1 O1 2.0228(16) . ?
Zn1 O3 2.0281(15) 1_455 ?
Zn1 O1W 2.0542(17) . ?
Zn1 N1 2.1498(19) . ?
Zn1 N2 2.1946(19) . ?
Zn1 O2 2.5912(17) . ?
O1W H1A 0.8584 . ?
O1W H1B 0.8560 . ?
O2W H2A 0.8546 . ?
O2W H2B 0.8474 . ?
O1 C15 1.266(3) . ?
O2 C15 1.247(3) . ?
O3 C19 1.269(3) . ?
O4 C19 1.246(3) . ?
O5 C27 1.310(3) . ?
O5 H5A 0.9487 . ?
O6 C27 1.214(3) . ?
O7 C23 1.371(2) . ?
O7 C21 1.396(3) . ?
N1 C12 1.326(3) . ?
N1 C13 1.354(3) . ?
N2 C1 1.327(3) . ?
N2 C14 1.353(3) . ?
N3 C6 1.317(4) . ?
N3 C5 1.357(3) . ?
N4 C7 1.323(4) . ?
N4 C8 1.355(3) . ?
C1 C2 1.381(4) . ?
C1 H1 0.9300 . ?
C2 C3 1.363(4) . ?
C2 H2 0.9300 . ?
C3 C4 1.397(4) . ?
C3 H3 0.9300 . ?
C4 C14 1.394(3) . ?
C4 C5 1.455(3) . ?
C5 C8 1.399(4) . ?
C6 C7 1.389(5) . ?
C6 H6 0.9300 . ?
C7 H7 0.9300 . ?
C8 C9 1.458(3) . ?
C9 C10 1.398(4) . ?
C9 C13 1.399(3) . ?
C10 C11 1.366(4) . ?
C10 H10 0.9300 . ?
C11 C12 1.389(4) . ?
C11 H11 0.9300 . ?
C12 H12 0.9300 . ?
C13 C14 1.449(3) . ?
C15 C16 1.506(3) . ?
C16 C22 1.388(3) . ?
C16 C17 1.396(3) . ?
C17 C18 1.388(3) . ?
C17 H17 0.9300 . ?
C18 C20 1.397(3) . ?
C18 C19 1.508(3) . ?
C20 C21 1.370(3) . ?
C20 H20 0.9300 . ?
C21 C22 1.382(3) . ?
C22 H22 0.9300 . ?
C23 C29 1.377(3) . ?
C23 C24 1.383(3) . ?
C24 C25 1.373(3) . ?
C24 H24 0.9300 . ?
C25 C26 1.379(3) . ?
C25 H25 0.9300 . ?
C26 C28 1.378(3) . ?
C26 C27 1.489(3) . ?
C28 C29 1.382(3) . ?
C28 H28 0.9300 . ?
C29 H29 0.9300 . ?

loop_
_geom_hbond_atom_site_label_D
_geom_hbond_atom_site_label_H
_geom_hbond_atom_site_label_A
_geom_hbond_distance_DH
_geom_hbond_distance_HA
_geom_hbond_distance_DA
_geom_hbond_angle_DHA
_geom_hbond_site_symmetry_A
O1W H1A O2 0.86 1.88 2.717(3) 165 2_557
O1W H1B O2W 0.86 1.83 2.684(2) 177 .
O2W H2A O6 0.85 1.90 2.750(2) 176 2_568
O2W H2B O3 0.85 2.11 2.932(2) 164 2_557
O5 H5A O4 0.95 1.64 2.585(2) 171 2_668

loop_
_geom_torsion_atom_site_label_1
_geom_torsion_atom_site_label_2
_geom_torsion_atom_site_label_3
_geom_torsion_atom_site_label_4
_geom_torsion
_geom_torsion_site_symmetry_1
_geom_torsion_site_symmetry_2
_geom_torsion_site_symmetry_3
_geom_torsion_site_symmetry_4
_geom_torsion_publ_flag
C14 N2 C1 C2 -0.2(4) . . . . ?
Zn1 N2 C1 C2 177.3(2) . . . . ?
N2 C1 C2 C3 -1.0(4) . . . . ?
C1 C2 C3 C4 1.2(5) . . . . ?
C2 C3 C4 C14 -0.2(4) . . . . ?
C2 C3 C4 C5 178.5(3) . . . . ?
C6 N3 C5 C8 0.3(4) . . . . ?
C6 N3 C5 C4 -178.9(2) . . . . ?
C14 C4 C5 N3 178.7(2) . . . . ?
C3 C4 C5 N3 -0.1(4) . . . . ?
C14 C4 C5 C8 -0.5(4) . . . . ?
C3 C4 C5 C8 -179.3(2) . . . . ?
C5 N3 C6 C7 -1.6(4) . . . . ?
C8 N4 C7 C6 0.7(4) . . . . ?
N3 C6 C7 N4 1.2(5) . . . . ?
C7 N4 C8 C5 -2.1(4) . . . . ?
C7 N4 C8 C9 178.4(2) . . . . ?
N3 C5 C8 N4 1.7(4) . . . . ?
C4 C5 C8 N4 -179.2(2) . . . . ?
N3 C5 C8 C9 -178.8(2) . . . . ?
C4 C5 C8 C9 0.4(4) . . . . ?
N4 C8 C9 C10 0.7(3) . . . . ?
C5 C8 C9 C10 -178.8(2) . . . . ?
N4 C8 C9 C13 179.6(2) . . . . ?
C5 C8 C9 C13 0.0(3) . . . . ?
C13 C9 C10 C11 0.4(4) . . . . ?
C8 C9 C10 C11 179.2(2) . . . . ?
C9 C10 C11 C12 0.1(4) . . . . ?
C13 N1 C12 C11 0.0(4) . . . . ?
Zn1 N1 C12 C11 -175.63(19) . . . . ?
C10 C11 C12 N1 -0.3(4) . . . . ?
C12 N1 C13 C9 0.5(3) . . . . ?
Zn1 N1 C13 C9 176.59(17) . . . . ?
C12 N1 C13 C14 -178.9(2) . . . . ?
Zn1 N1 C13 C14 -2.8(3) . . . . ?
C10 C9 C13 N1 -0.7(3) . . . . ?
C8 C9 C13 N1 -179.6(2) . . . . ?
C10 C9 C13 C14 178.7(2) . . . . ?
C8 C9 C13 C14 -0.2(3) . . . . ?
C1 N2 C14 C4 1.3(3) . . . . ?
Zn1 N2 C14 C4 -176.54(18) . . . . ?
C1 N2 C14 C13 -178.9(2) . . . . ?
Zn1 N2 C14 C13 3.2(3) . . . . ?
C3 C4 C14 N2 -1.1(4) . . . . ?
C5 C4 C14 N2 -179.9(2) . . . . ?
C3 C4 C14 C13 179.1(2) . . . . ?
C5 C4 C14 C13 0.3(3) . . . . ?
N1 C13 C14 N2 -0.4(3) . . . . ?
C9 C13 C14 N2 -179.8(2) . . . . ?
N1 C13 C14 C4 179.4(2) . . . . ?
C9 C13 C14 C4 0.0(3) . . . . ?
Zn1 O2 C15 O1 1.7(2) . . . . ?
Zn1 O2 C15 C16 -178.7(2) . . . . ?
Zn1 O1 C15 O2 -2.2(3) . . . . ?
Zn1 O1 C15 C16 178.14(15) . . . . ?
O2 C15 C16 C22 -178.3(2) . . . . ?
O1 C15 C16 C22 1.4(3) . . . . ?
O2 C15 C16 C17 3.9(3) . . . . ?
O1 C15 C16 C17 -176.4(2) . . . . ?
C22 C16 C17 C18 4.3(3) . . . . ?
C15 C16 C17 C18 -177.92(19) . . . . ?
C16 C17 C18 C20 -3.1(3) . . . . ?
C16 C17 C18 C19 176.60(19) . . . . ?
Zn1 O3 C19 O4 -9.5(3) 1_655 . . . ?
Zn1 O3 C19 C18 169.29(14) 1_655 . . . ?
C17 C18 C19 O4 -139.4(2) . . . . ?
C20 C18 C19 O4 40.3(3) . . . . ?
C17 C18 C19 O3 41.7(3) . . . . ?
C20 C18 C19 O3 -138.6(2) . . . . ?
C17 C18 C20 C21 -0.7(3) . . . . ?
C19 C18 C20 C21 179.6(2) . . . . ?
C18 C20 C21 C22 3.4(3) . . . . ?
C18 C20 C21 O7 -171.02(19) . . . . ?
C23 O7 C21 C20 -108.6(2) . . . . ?
C23 O7 C21 C22 76.9(3) . . . . ?
C20 C21 C22 C16 -2.2(3) . . . . ?
O7 C21 C22 C16 172.14(19) . . . . ?
C17 C16 C22 C21 -1.7(3) . . . . ?
C15 C16 C22 C21 -179.5(2) . . . . ?
C21 O7 C23 C29 15.5(3) . . . . ?
C21 O7 C23 C24 -167.2(2) . . . . ?
O7 C23 C24 C25 -175.7(2) . . . . ?
C29 C23 C24 C25 1.7(4) . . . . ?
C23 C24 C25 C26 -1.0(4) . . . . ?
C24 C25 C26 C28 -0.3(4) . . . . ?
C24 C25 C26 C27 176.5(2) . . . . ?
C28 C26 C27 O6 172.3(3) . . . . ?
C25 C26 C27 O6 -4.4(4) . . . . ?
C28 C26 C27 O5 -7.4(4) . . . . ?
C25 C26 C27 O5 175.9(2) . . . . ?
C25 C26 C28 C29 1.0(4) . . . . ?
C27 C26 C28 C29 -175.7(3) . . . . ?
O7 C23 C29 C28 176.2(2) . . . . ?
C24 C23 C29 C28 -1.0(4) . . . . ?
C26 C28 C29 C23 -0.4(4) . . . . ?
